data_7205158
loop_
_publ_author_name
'Li, Yan'
'Yang, Weiping'
'Chen, Yuanyin'
'Gong, Shuling'

_publ_section_title
;
 Pendant orientation and its influence on the formation of
 hydrogen-bonded thiacalixarene nanotubes
;
_journal_issue 1
_journal_name_full CrystEngComm
_journal_page_first 259
_journal_paper_doi 10.1039/c0ce00129e
_journal_volume 13
_journal_year 2011
_chemical_formula_moiety '2(C52 H64 N8 O12 S4), H2 O, 2(C4 H8 0)'
_chemical_formula_sum 'C112 H146 N16 O27 S8'
_chemical_formula_weight 2404.92
_chemical_name_systematic
;
?
;
_space_group_IT_number 14
_symmetry_cell_setting monoclinic
_symmetry_space_group_name_Hall '-P 2yn'
_symmetry_space_group_name_H-M 'P 1 21/n 1'
_atom_sites_solution_hydrogens geom
_atom_sites_solution_primary direct
_atom_sites_solution_secondary difmap
_audit_creation_method SHELXL-97
_cell_angle_alpha 90.00
_cell_angle_beta 91.281(2)
_cell_angle_gamma 90.00
_cell_formula_units_Z 2
_cell_length_a 14.9385(5)
_cell_length_b 25.0431(8)
_cell_length_c 15.9995(5)
_cell_measurement_reflns_used 6785
_cell_measurement_temperature 298(2)
_cell_measurement_theta_max 24.57
_cell_measurement_theta_min 2.46
_cell_volume 5984.0(3)
_computing_cell_refinement 'Bruker SMART'
_computing_data_collection 'Bruker SMART'
_computing_data_reduction 'Bruker SAINT'
_computing_molecular_graphics 'Bruker SHELXTL'
_computing_publication_material 'Bruker SHELXTL'
_computing_structure_refinement 'SHELXL-97 (Sheldrick, 1997)'
_computing_structure_solution 'SHELXS-97 (Sheldrick, 1990)'
_diffrn_ambient_temperature 298(2)
_diffrn_measured_fraction_theta_full 0.997
_diffrn_measured_fraction_theta_max 0.997
_diffrn_measurement_device_type 'CCD area detector'
_diffrn_measurement_method 'phi and omega scans'
_diffrn_radiation_monochromator graphite
_diffrn_radiation_source 'fine-focus sealed tube'
_diffrn_radiation_type MoK\a
_diffrn_radiation_wavelength 0.71073
_diffrn_reflns_av_R_equivalents 0.0966
_diffrn_reflns_av_sigmaI/netI 0.0791
_diffrn_reflns_limit_h_max 17
_diffrn_reflns_limit_h_min -17
_diffrn_reflns_limit_k_max 29
_diffrn_reflns_limit_k_min 0
_diffrn_reflns_limit_l_max 19
_diffrn_reflns_limit_l_min 0
_diffrn_reflns_number 37926
_diffrn_reflns_theta_full 25.00
_diffrn_reflns_theta_max 25.00
_diffrn_reflns_theta_min 1.59
_exptl_absorpt_coefficient_mu 0.223
_exptl_absorpt_correction_type none
_exptl_crystal_colour colorless
_exptl_crystal_density_diffrn 1.255
_exptl_crystal_density_method 'not measured'
_exptl_crystal_description block
_exptl_crystal_F_000 2540
_exptl_crystal_size_max 0.20
_exptl_crystal_size_mid 0.10
_exptl_crystal_size_min 0.10
_platon_squeeze_details
;
During the refinement, except for the symmetry-disordered
water O13 molecule being assigned, the other potential
THF molecules are disordered and the refinement gave
very unstable thermal factors. During the final refinement,
the contribution of the solvent molecules to the crystal
structure is treated by using the Platon/SQUEEZE procedure.
Check using platon shows that there are 640.2 \%A^3^ volumes in the unit
cell (approximately 152 electrons, i.e. ca. 4 THF
molecules based on the solvents we have used and each host molecule was
distributed one THF . So the suitable formula should be
C~52~H~64~N~8~O~12~S~4~. 0.5(H~2~O).(C~4~ H~8~O).
Some related items (i.e. D(calc), F000 & Mol.Wght ) have
been added in the cif file.
;
_refine_diff_density_max 0.450
_refine_diff_density_min -0.397
_refine_diff_density_rms 0.073
_refine_ls_extinction_method none
_refine_ls_goodness_of_fit_ref 0.981
_refine_ls_hydrogen_treatment mixed
_refine_ls_matrix_type full
_refine_ls_number_parameters 744
_refine_ls_number_reflns 10509
_refine_ls_number_restraints 12
_refine_ls_restrained_S_all 0.981
_refine_ls_R_factor_all 0.0821
_refine_ls_R_factor_gt 0.0600
_refine_ls_shift/su_max 0.004
_refine_ls_shift/su_mean 0.000
_refine_ls_structure_factor_coef Fsqd
_refine_ls_weighting_details 'calc w=1/[\s^2^(Fo^2^)+(0.0782P)^2^+0.0000P] where P=(Fo^2^+2Fc^2^)/3'
_refine_ls_weighting_scheme calc
_refine_ls_wR_factor_gt 0.1389
_refine_ls_wR_factor_ref 0.1494
_reflns_number_gt 7690
_reflns_number_total 10509
_reflns_threshold_expression >2sigma(I)
_cod_data_source_file C0CE00129E.TXT
_cod_data_source_block 5
_cod_depositor_comments
;
The following automatic conversions were performed:
'_symmetry_cell_setting' value 'Monoclinic' changed to 'monoclinic'
according to '/home/saulius/struct/CIF-dictionaries/cif_core.dic'
dictionary named 'cif_core.dic' version 2.4.1 from 2010-06-29.

Automatic conversion script
Id: cif_fix_enum 1555 2011-01-17 13:19:09Z saulius 
;
_cod_original_sg_symbol_H-M P2(1)/n
_cod_database_code 7205158

loop_
_symmetry_equiv_pos_as_xyz
'x, y, z'
'-x+1/2, y+1/2, -z+1/2'
'-x, -y, -z'
'x-1/2, -y-1/2, z-1/2'

loop_
_atom_site_label
_atom_site_type_symbol
_atom_site_fract_x
_atom_site_fract_y
_atom_site_fract_z
_atom_site_U_iso_or_equiv
_atom_site_adp_type
_atom_site_occupancy
_atom_site_symmetry_multiplicity
_atom_site_calc_flag
_atom_site_refinement_flags
_atom_site_disorder_assembly
_atom_site_disorder_group
C1 C 0.45426(18) 0.17226(11) 0.31288(18) 0.0245(7) Uani 1 1 d . . .
C2 C 0.48260(18) 0.14847(11) 0.23891(19) 0.0251(7) Uani 1 1 d . . .
C3 C 0.51867(18) 0.09716(11) 0.24123(18) 0.0258(7) Uani 1 1 d . . .
H3 H 0.5388 0.0821 0.1920 0.031 Uiso 1 1 calc R . .
C4 C 0.52550(19) 0.06762(11) 0.31527(18) 0.0260(7) Uani 1 1 d . . .
C5 C 0.49537(19) 0.09190(11) 0.38718(18) 0.0271(7) Uani 1 1 d . . .
H5 H 0.4979 0.0729 0.4371 0.033 Uiso 1 1 calc R . .
C6 C 0.46142(18) 0.14380(11) 0.38758(18) 0.0248(7) Uani 1 1 d . . .
C7 C 0.5674(2) 0.01197(11) 0.31353(19) 0.0292(7) Uani 1 1 d . . .
C8 C 0.5291(3) -0.02139(13) 0.2411(2) 0.0496(10) Uani 1 1 d . . .
H8A H 0.4654 -0.0244 0.2462 0.074 Uiso 1 1 calc R . .
H8B H 0.5555 -0.0563 0.2426 0.074 Uiso 1 1 calc R . .
H8C H 0.5424 -0.0044 0.1891 0.074 Uiso 1 1 calc R . .
C9 C 0.6685(2) 0.01878(14) 0.3057(3) 0.0493(10) Uani 1 1 d . . .
H9A H 0.6808 0.0383 0.2556 0.074 Uiso 1 1 calc R . .
H9B H 0.6964 -0.0157 0.3033 0.074 Uiso 1 1 calc R . .
H9C H 0.6918 0.0380 0.3533 0.074 Uiso 1 1 calc R . .
C10 C 0.5500(3) -0.01910(14) 0.3940(2) 0.0486(9) Uani 1 1 d . . .
H10A H 0.5734 0.0006 0.4411 0.073 Uiso 1 1 calc R . .
H10B H 0.5790 -0.0533 0.3915 0.073 Uiso 1 1 calc R . .
H10C H 0.4868 -0.0241 0.3998 0.073 Uiso 1 1 calc R . .
C11 C 0.4795(2) 0.26402(11) 0.3330(2) 0.0365(8) Uani 1 1 d . . .
H11A H 0.5281 0.2646 0.2938 0.044 Uiso 1 1 calc R . .
H11B H 0.5048 0.2570 0.3883 0.044 Uiso 1 1 calc R . .
C12 C 0.4328(2) 0.31743(12) 0.3324(2) 0.0325(7) Uani 1 1 d . . .
C13 C 0.2904(2) 0.36157(11) 0.29078(19) 0.0312(7) Uani 1 1 d . . .
C14 C 0.37927(18) 0.20628(10) 0.11815(17) 0.0216(6) Uani 1 1 d . . .
C15 C 0.37180(19) 0.25601(11) 0.08095(18) 0.0256(7) Uani 1 1 d . . .
H15 H 0.4227 0.2772 0.0772 0.031 Uiso 1 1 calc R . .
C16 C 0.29107(19) 0.27539(11) 0.04905(17) 0.0244(6) Uani 1 1 d . . .
C17 C 0.21562(18) 0.24449(11) 0.06083(16) 0.0226(6) Uani 1 1 d . . .
H17 H 0.1602 0.2573 0.0424 0.027 Uiso 1 1 calc R . .
C18 C 0.22041(18) 0.19483(11) 0.09942(17) 0.0218(6) Uani 1 1 d . . .
C19 C 0.30326(18) 0.17415(11) 0.12518(16) 0.0221(6) Uani 1 1 d . . .
C20 C 0.28707(19) 0.32926(11) 0.00268(18) 0.0272(7) Uani 1 1 d . . .
C21 C 0.3178(3) 0.31933(13) -0.0869(2) 0.0453(9) Uani 1 1 d . . .
H21A H 0.2750 0.2970 -0.1158 0.068 Uiso 1 1 calc R . .
H21B H 0.3751 0.3019 -0.0853 0.068 Uiso 1 1 calc R . .
H21C H 0.3226 0.3528 -0.1157 0.068 Uiso 1 1 calc R . .
C22 C 0.1931(2) 0.35233(13) 0.0004(2) 0.0455(9) Uani 1 1 d . . .
H22A H 0.1944 0.3876 -0.0231 0.068 Uiso 1 1 calc R . .
H22B H 0.1709 0.3540 0.0561 0.068 Uiso 1 1 calc R . .
H22C H 0.1547 0.3300 -0.0334 0.068 Uiso 1 1 calc R . .
C23 C 0.3504(2) 0.36974(12) 0.0451(2) 0.0366(8) Uani 1 1 d . . .
H23A H 0.3436 0.4039 0.0184 0.055 Uiso 1 1 calc R . .
H23B H 0.4111 0.3578 0.0405 0.055 Uiso 1 1 calc R . .
H23C H 0.3360 0.3729 0.1031 0.055 Uiso 1 1 calc R . .
C24 C 0.34613(19) 0.08514(11) 0.09970(18) 0.0262(7) Uani 1 1 d . . .
H24A H 0.3682 0.0539 0.1295 0.031 Uiso 1 1 calc R . .
H24B H 0.3957 0.1013 0.0708 0.031 Uiso 1 1 calc R . .
C25 C 0.2734(2) 0.06908(11) 0.03736(19) 0.0269(7) Uani 1 1 d . . .
C26 C 0.1286(2) 0.01884(11) 0.03634(19) 0.0271(7) Uani 1 1 d . . .
C27 C 0.09772(18) 0.14244(11) 0.20760(17) 0.0209(6) Uani 1 1 d . . .
C28 C 0.10497(17) 0.18019(10) 0.27165(17) 0.0205(6) Uani 1 1 d . . .
C29 C 0.07877(18) 0.16524(11) 0.35141(17) 0.0230(6) Uani 1 1 d . . .
C30 C 0.04109(18) 0.11551(11) 0.36540(17) 0.0242(6) Uani 1 1 d . . .
H30 H 0.0237 0.1066 0.4191 0.029 Uiso 1 1 calc R . .
C31 C 0.02868(18) 0.07861(10) 0.30144(17) 0.0219(6) Uani 1 1 d . . .
C32 C 0.06040(18) 0.09270(10) 0.22332(17) 0.0217(6) Uani 1 1 d . . .
H32 H 0.0565 0.0679 0.1801 0.026 Uiso 1 1 calc R . .
C33 C -0.01588(19) 0.02437(11) 0.31611(18) 0.0254(7) Uani 1 1 d . . .
C34 C 0.0538(3) -0.01820(15) 0.3216(4) 0.106(2) Uani 1 1 d . . .
H34A H 0.0893 -0.0135 0.3718 0.159 Uiso 1 1 calc R . .
H34B H 0.0916 -0.0160 0.2740 0.159 Uiso 1 1 calc R . .
H34C H 0.0253 -0.0526 0.3226 0.159 Uiso 1 1 calc R . .
C35 C -0.0807(3) 0.01175(19) 0.2445(3) 0.0948(19) Uani 1 1 d . . .
H35A H -0.0477 0.0025 0.1958 0.142 Uiso 1 1 calc R . .
H35B H -0.1173 0.0425 0.2327 0.142 Uiso 1 1 calc R . .
H35C H -0.1181 -0.0177 0.2598 0.142 Uiso 1 1 calc R . .
C36 C -0.0715(4) 0.02382(18) 0.3922(3) 0.103(2) Uani 1 1 d . . .
H36A H -0.1065 -0.0083 0.3931 0.154 Uiso 1 1 calc R . .
H36B H -0.1106 0.0542 0.3915 0.154 Uiso 1 1 calc R . .
H36C H -0.0332 0.0252 0.4412 0.154 Uiso 1 1 calc R . .
C37 C 0.0781(2) 0.26603(11) 0.21466(19) 0.0316(7) Uani 1 1 d . . .
H37A H 0.0465 0.2464 0.1708 0.038 Uiso 1 1 calc R . .
H37B H 0.1116 0.2945 0.1888 0.038 Uiso 1 1 calc R . .
C38 C 0.0110(2) 0.28972(13) 0.2738(2) 0.0353(8) Uani 1 1 d . . .
C39 C -0.0049(3) 0.36103(17) 0.3814(2) 0.0573(12) Uani 1 1 d . . .
C40 C 0.19184(19) 0.23074(11) 0.45669(17) 0.0240(6) Uani 1 1 d . . .
C41 C 0.20193(19) 0.28092(11) 0.49357(18) 0.0265(7) Uani 1 1 d . . .
H41 H 0.1526 0.3035 0.4956 0.032 Uiso 1 1 calc R . .
C42 C 0.2831(2) 0.29808(11) 0.52727(18) 0.0276(7) Uani 1 1 d . . .
C43 C 0.35683(19) 0.26425(11) 0.51913(18) 0.0285(7) Uani 1 1 d . . .
H43 H 0.4128 0.2752 0.5392 0.034 Uiso 1 1 calc R . .
C44 C 0.34771(19) 0.21440(12) 0.48137(18) 0.0275(7) Uani 1 1 d . . .
C45 C 0.2656(2) 0.19705(11) 0.45057(17) 0.0247(7) Uani 1 1 d . . .
C46 C 0.2921(2) 0.35087(12) 0.5760(2) 0.0353(8) Uani 1 1 d . . .
C47 C 0.2805(4) 0.33864(17) 0.6677(3) 0.0944(19) Uani 1 1 d . . .
H47A H 0.2247 0.3204 0.6751 0.142 Uiso 1 1 calc R . .
H47B H 0.2806 0.3714 0.6990 0.142 Uiso 1 1 calc R . .
H47C H 0.3289 0.3164 0.6874 0.142 Uiso 1 1 calc R . .
C48 C 0.2194(3) 0.39133(14) 0.5497(3) 0.0685(13) Uani 1 1 d . . .
H48A H 0.2203 0.3964 0.4902 0.103 Uiso 1 1 calc R . .
H48B H 0.2308 0.4248 0.5772 0.103 Uiso 1 1 calc R . .
H48C H 0.1618 0.3781 0.5652 0.103 Uiso 1 1 calc R . .
C49 C 0.3808(2) 0.37819(15) 0.5617(3) 0.0581(11) Uani 1 1 d . . .
H49A H 0.4287 0.3557 0.5818 0.087 Uiso 1 1 calc R . .
H49B H 0.3825 0.4116 0.5912 0.087 Uiso 1 1 calc R . .
H49C H 0.3874 0.3846 0.5030 0.087 Uiso 1 1 calc R . .
C50 C 0.2428(2) 0.10564(11) 0.47513(18) 0.0317(7) Uani 1 1 d . . .
H50A H 0.1822 0.1087 0.4951 0.038 Uiso 1 1 calc R . .
H50B H 0.2837 0.1104 0.5225 0.038 Uiso 1 1 calc R . .
C51 C 0.25594(19) 0.05117(11) 0.43861(19) 0.0282(7) Uani 1 1 d . . .
C52 C 0.28119(19) 0.00149(11) 0.30735(19) 0.0258(7) Uani 1 1 d . . .
N1 N 0.34776(18) 0.31795(9) 0.29950(17) 0.0327(6) Uani 1 1 d D . .
H1A H 0.326(2) 0.2876(9) 0.2863(19) 0.039 Uiso 1 1 d D . .
N2 N 0.3179(2) 0.40719(10) 0.32360(18) 0.0406(7) Uani 1 1 d D . .
H2A H 0.3671(16) 0.4102(13) 0.3538(19) 0.049 Uiso 1 1 d D . .
H2B H 0.2810(19) 0.4332(10) 0.315(2) 0.049 Uiso 1 1 d D . .
N3 N 0.21325(16) 0.03353(9) 0.06819(15) 0.0278(6) Uani 1 1 d D . .
H3A H 0.224(2) 0.0284(12) 0.1197(12) 0.033 Uiso 1 1 d D . .
N4 N 0.1052(2) 0.03807(12) -0.03819(18) 0.0417(7) Uani 1 1 d D . .
H4A H 0.138(2) 0.0629(11) -0.057(2) 0.050 Uiso 1 1 d D . .
H4B H 0.0520(14) 0.0306(13) -0.055(2) 0.050 Uiso 1 1 d D . .
N5 N 0.0418(2) 0.33142(11) 0.32045(18) 0.0398(7) Uani 1 1 d D . .
H5A H 0.0984(13) 0.3361(14) 0.314(2) 0.048 Uiso 1 1 d D . .
N6 N -0.0879(3) 0.34582(18) 0.3941(3) 0.0766(12) Uani 1 1 d D . .
H6A H -0.123(3) 0.3630(16) 0.428(2) 0.092 Uiso 1 1 d D . .
H6B H -0.110(3) 0.3186(14) 0.366(3) 0.092 Uiso 1 1 d D . .
N7 N 0.26891(16) 0.04810(9) 0.35508(15) 0.0260(6) Uani 1 1 d D . .
N8 N 0.29544(19) -0.04300(10) 0.34932(18) 0.0327(6) Uani 1 1 d D . .
H8D H 0.301(2) -0.0730(9) 0.3218(18) 0.039 Uiso 1 1 d D . .
H8E H 0.286(2) -0.0426(13) 0.4015(12) 0.047(11) Uiso 1 1 d D . .
O1 O 0.41777(13) 0.22278(7) 0.31048(12) 0.0290(5) Uani 1 1 d . . .
O2 O 0.47313(16) 0.35646(9) 0.35841(16) 0.0487(7) Uani 1 1 d . . .
O3 O 0.21896(15) 0.35588(8) 0.25203(15) 0.0395(6) Uani 1 1 d . . .
O4 O 0.30920(12) 0.12301(7) 0.15815(12) 0.0236(4) Uani 1 1 d . . .
O5 O 0.26835(15) 0.08781(9) -0.03277(13) 0.0424(6) Uani 1 1 d . . .
O6 O 0.08201(13) -0.01015(8) 0.07902(13) 0.0334(5) Uani 1 1 d . . .
O7 O 0.13915(12) 0.23065(7) 0.25846(12) 0.0255(5) Uani 1 1 d . . .
H7A H 0.2673(19) 0.0769(9) 0.3249(17) 0.031 Uiso 1 1 d D . .
O8 O -0.06380(17) 0.27085(11) 0.27769(18) 0.0625(8) Uani 1 1 d . . .
O9 O 0.0343(2) 0.39766(13) 0.41622(19) 0.0846(10) Uani 1 1 d . . .
O10 O 0.25823(13) 0.14671(7) 0.41475(12) 0.0267(5) Uani 1 1 d . . .
O11 O 0.25382(17) 0.01277(8) 0.48473(14) 0.0455(6) Uani 1 1 d . . .
O12 O 0.28035(14) 0.00506(8) 0.23109(13) 0.0343(5) Uani 1 1 d . . .
S1 S 0.44363(5) 0.17186(3) 0.48807(5) 0.0329(2) Uani 1 1 d . . .
S2 S 0.48961(5) 0.18489(3) 0.14445(5) 0.02738(19) Uani 1 1 d . . .
S3 S 0.12014(5) 0.15636(3) 0.10082(4) 0.02319(18) Uani 1 1 d . . .
S4 S 0.07943(5) 0.21130(3) 0.43616(5) 0.0286(2) Uani 1 1 d . . .
O13 O 0.0516(7) 0.4981(4) 0.5047(7) 0.177(5) Uani 0.50 1 d P A -1
H3B H 0.0044 0.4816 0.5359 0.212 Uiso 0.50 1 d PR A -1
H3C H 0.0951 0.4811 0.4895 0.212 Uiso 0.50 1 d PR A -1

loop_
_atom_site_aniso_label
_atom_site_aniso_U_11
_atom_site_aniso_U_22
_atom_site_aniso_U_33
_atom_site_aniso_U_23
_atom_site_aniso_U_13
_atom_site_aniso_U_12
C1 0.0177(15) 0.0220(15) 0.0335(18) -0.0027(12) -0.0045(13) 0.0036(12)
C2 0.0175(15) 0.0257(16) 0.0317(17) 0.0016(13) -0.0054(13) 0.0003(12)
C3 0.0229(16) 0.0282(16) 0.0262(17) -0.0021(12) 0.0004(13) 0.0037(12)
C4 0.0201(15) 0.0277(16) 0.0300(17) -0.0018(13) -0.0060(13) 0.0017(12)
C5 0.0243(16) 0.0288(16) 0.0279(17) 0.0045(13) -0.0048(13) 0.0009(13)
C6 0.0153(15) 0.0294(16) 0.0293(17) -0.0030(13) -0.0048(12) 0.0018(12)
C7 0.0294(17) 0.0276(16) 0.0305(18) 0.0010(13) -0.0025(14) 0.0054(13)
C8 0.061(2) 0.0295(18) 0.057(2) -0.0073(16) -0.0098(19) 0.0109(17)
C9 0.038(2) 0.041(2) 0.070(3) 0.0033(18) 0.0064(18) 0.0148(16)
C10 0.059(2) 0.037(2) 0.050(2) 0.0066(16) 0.0027(19) 0.0164(18)
C11 0.0318(18) 0.0264(17) 0.051(2) -0.0020(15) -0.0001(16) -0.0006(14)
C12 0.0337(19) 0.0292(17) 0.0346(19) -0.0003(14) 0.0038(15) 0.0012(14)
C13 0.037(2) 0.0179(15) 0.039(2) 0.0043(13) 0.0026(16) 0.0015(13)
C14 0.0193(15) 0.0237(15) 0.0215(15) 0.0005(12) -0.0018(12) -0.0004(12)
C15 0.0200(15) 0.0286(16) 0.0282(17) 0.0046(13) 0.0036(12) -0.0064(12)
C16 0.0286(17) 0.0225(15) 0.0220(16) 0.0010(12) 0.0023(13) -0.0001(12)
C17 0.0192(15) 0.0271(15) 0.0214(16) 0.0029(12) -0.0014(12) 0.0021(12)
C18 0.0199(15) 0.0265(15) 0.0190(15) 0.0014(11) 0.0018(12) -0.0042(12)
C19 0.0257(16) 0.0243(15) 0.0163(15) 0.0011(11) 0.0003(12) -0.0019(12)
C20 0.0269(17) 0.0253(16) 0.0292(17) 0.0071(13) 0.0004(13) 0.0001(13)
C21 0.069(3) 0.0377(19) 0.0290(19) 0.0101(15) -0.0004(17) -0.0077(18)
C22 0.040(2) 0.0316(18) 0.065(3) 0.0182(17) -0.0035(18) 0.0031(15)
C23 0.043(2) 0.0276(17) 0.039(2) 0.0065(14) 0.0016(16) -0.0033(15)
C24 0.0243(16) 0.0248(15) 0.0294(17) 0.0063(13) 0.0024(13) -0.0003(12)
C25 0.0297(17) 0.0230(15) 0.0282(18) 0.0017(13) 0.0050(13) -0.0020(13)
C26 0.0303(17) 0.0247(15) 0.0262(17) -0.0045(13) -0.0040(14) -0.0019(13)
C27 0.0154(14) 0.0259(15) 0.0212(15) 0.0016(12) -0.0019(12) 0.0000(11)
C28 0.0173(15) 0.0191(14) 0.0252(16) 0.0016(12) 0.0000(12) -0.0015(11)
C29 0.0204(15) 0.0263(15) 0.0223(16) -0.0053(12) -0.0020(12) -0.0022(12)
C30 0.0220(16) 0.0318(16) 0.0188(15) 0.0028(12) 0.0029(12) -0.0023(12)
C31 0.0181(15) 0.0215(15) 0.0260(16) 0.0015(12) 0.0005(12) 0.0003(12)
C32 0.0220(15) 0.0201(14) 0.0229(16) -0.0027(11) -0.0011(12) -0.0018(12)
C33 0.0245(16) 0.0247(15) 0.0272(17) -0.0007(12) 0.0021(13) -0.0040(12)
C34 0.044(3) 0.029(2) 0.245(7) 0.037(3) 0.016(3) -0.0004(19)
C35 0.114(4) 0.088(3) 0.080(3) 0.037(3) -0.042(3) -0.081(3)
C36 0.169(5) 0.057(3) 0.086(4) -0.019(2) 0.083(4) -0.061(3)
C37 0.0358(18) 0.0216(16) 0.0373(19) 0.0028(13) 0.0012(15) -0.0016(13)
C38 0.0294(19) 0.0334(18) 0.043(2) 0.0011(15) 0.0057(15) 0.0063(15)
C39 0.077(3) 0.060(3) 0.035(2) -0.0049(19) -0.010(2) 0.034(2)
C40 0.0240(16) 0.0297(16) 0.0183(15) -0.0016(12) -0.0012(12) -0.0001(12)
C41 0.0237(16) 0.0279(16) 0.0280(17) -0.0059(13) 0.0009(13) 0.0028(13)
C42 0.0265(17) 0.0329(17) 0.0234(16) -0.0071(13) 0.0025(13) -0.0029(13)
C43 0.0219(16) 0.0358(17) 0.0276(17) -0.0098(13) -0.0064(13) -0.0037(13)
C44 0.0258(17) 0.0337(17) 0.0229(16) -0.0045(13) 0.0005(13) 0.0040(13)
C45 0.0312(17) 0.0232(15) 0.0196(15) -0.0046(12) 0.0009(13) -0.0021(13)
C46 0.0345(19) 0.0351(18) 0.036(2) -0.0126(14) -0.0018(15) -0.0040(14)
C47 0.192(6) 0.056(3) 0.036(3) -0.022(2) 0.017(3) -0.026(3)
C48 0.049(2) 0.041(2) 0.116(4) -0.037(2) -0.013(2) 0.0067(18)
C49 0.039(2) 0.049(2) 0.086(3) -0.034(2) 0.003(2) -0.0094(18)
C50 0.0378(19) 0.0315(17) 0.0257(17) -0.0020(13) -0.0004(14) 0.0028(14)
C51 0.0272(17) 0.0297(17) 0.0277(18) 0.0024(14) -0.0038(13) -0.0033(13)
C52 0.0237(16) 0.0232(16) 0.0302(19) 0.0021(13) -0.0021(13) -0.0021(12)
N1 0.0366(16) 0.0188(13) 0.0425(17) -0.0016(12) -0.0034(13) -0.0010(12)
N2 0.051(2) 0.0249(15) 0.0455(18) -0.0061(13) -0.0155(15) 0.0070(13)
N3 0.0305(15) 0.0289(14) 0.0237(14) 0.0032(11) -0.0034(12) -0.0074(11)
N4 0.0387(18) 0.0516(18) 0.0342(17) 0.0087(14) -0.0125(14) -0.0204(14)
N5 0.0431(17) 0.0372(16) 0.0392(17) -0.0057(13) 0.0028(15) 0.0130(14)
N6 0.063(3) 0.103(3) 0.064(3) -0.018(2) 0.021(2) 0.033(2)
N7 0.0316(14) 0.0190(13) 0.0274(15) 0.0017(10) -0.0025(11) -0.0014(11)
N8 0.0465(17) 0.0219(14) 0.0295(17) 0.0015(12) -0.0014(14) 0.0018(12)
O1 0.0270(11) 0.0229(11) 0.0368(12) -0.0017(9) -0.0048(9) 0.0057(9)
O2 0.0451(15) 0.0293(13) 0.0712(18) -0.0081(12) -0.0104(13) -0.0048(11)
O3 0.0379(14) 0.0259(12) 0.0544(15) 0.0037(10) -0.0072(12) -0.0014(10)
O4 0.0260(11) 0.0183(10) 0.0265(11) 0.0050(8) 0.0014(9) -0.0005(8)
O5 0.0415(14) 0.0586(15) 0.0270(13) 0.0115(11) -0.0001(10) -0.0177(12)
O6 0.0308(12) 0.0353(12) 0.0340(13) 0.0082(10) -0.0030(10) -0.0128(10)
O7 0.0219(11) 0.0211(10) 0.0335(12) -0.0011(8) 0.0021(9) -0.0054(8)
O8 0.0318(15) 0.0734(19) 0.083(2) -0.0109(15) 0.0149(14) -0.0029(13)
O9 0.111(3) 0.082(2) 0.060(2) -0.0367(17) -0.0249(18) 0.031(2)
O10 0.0330(12) 0.0231(11) 0.0239(11) -0.0057(8) -0.0006(9) -0.0001(9)
O11 0.0725(18) 0.0313(12) 0.0327(13) 0.0053(10) 0.0017(12) -0.0033(12)
O12 0.0503(14) 0.0261(11) 0.0263(13) 0.0005(9) -0.0003(10) -0.0043(10)
S1 0.0301(4) 0.0400(5) 0.0282(4) -0.0062(3) -0.0072(3) 0.0111(4)
S2 0.0178(4) 0.0330(4) 0.0313(4) 0.0074(3) -0.0004(3) -0.0006(3)
S3 0.0205(4) 0.0279(4) 0.0211(4) 0.0024(3) -0.0007(3) -0.0056(3)
S4 0.0225(4) 0.0354(4) 0.0280(4) -0.0125(3) 0.0028(3) -0.0035(3)
O13 0.187(11) 0.168(9) 0.175(10) -0.072(7) -0.002(10) -0.056(10)

loop_
_atom_type_symbol
_atom_type_description
_atom_type_scat_dispersion_real
_atom_type_scat_dispersion_imag
_atom_type_scat_source
C C 0.0033 0.0016 'International Tables Vol C Tables 4.2.6.8 and 6.1.1.4'
H H 0.0000 0.0000 'International Tables Vol C Tables 4.2.6.8 and 6.1.1.4'
N N 0.0061 0.0033 'International Tables Vol C Tables 4.2.6.8 and 6.1.1.4'
O O 0.0106 0.0060 'International Tables Vol C Tables 4.2.6.8 and 6.1.1.4'
S S 0.1246 0.1234 'International Tables Vol C Tables 4.2.6.8 and 6.1.1.4'

loop_
_geom_angle_atom_site_label_1
_geom_angle_atom_site_label_2
_geom_angle_atom_site_label_3
_geom_angle
_geom_angle_site_symmetry_1
_geom_angle_site_symmetry_3
_geom_angle_publ_flag
O1 C1 C6 121.1(3) . . ?
O1 C1 C2 119.6(3) . . ?
C6 C1 C2 119.3(3) . . ?
C3 C2 C1 119.6(3) . . ?
C3 C2 S2 117.9(2) . . ?
C1 C2 S2 121.8(2) . . ?
C2 C3 C4 122.1(3) . . ?
C2 C3 H3 119.0 . . ?
C4 C3 H3 119.0 . . ?
C5 C4 C3 116.9(3) . . ?
C5 C4 C7 123.8(3) . . ?
C3 C4 C7 119.3(3) . . ?
C4 C5 C6 122.5(3) . . ?
C4 C5 H5 118.7 . . ?
C6 C5 H5 118.7 . . ?
C1 C6 C5 119.6(3) . . ?
C1 C6 S1 124.2(2) . . ?
C5 C6 S1 115.7(2) . . ?
C4 C7 C9 107.8(2) . . ?
C4 C7 C8 111.5(2) . . ?
C9 C7 C8 110.6(3) . . ?
C4 C7 C10 111.8(3) . . ?
C9 C7 C10 108.2(3) . . ?
C8 C7 C10 107.0(3) . . ?
C7 C8 H8A 109.5 . . ?
C7 C8 H8B 109.5 . . ?
H8A C8 H8B 109.5 . . ?
C7 C8 H8C 109.5 . . ?
H8A C8 H8C 109.5 . . ?
H8B C8 H8C 109.5 . . ?
C7 C9 H9A 109.5 . . ?
C7 C9 H9B 109.5 . . ?
H9A C9 H9B 109.5 . . ?
C7 C9 H9C 109.5 . . ?
H9A C9 H9C 109.5 . . ?
H9B C9 H9C 109.5 . . ?
C7 C10 H10A 109.5 . . ?
C7 C10 H10B 109.5 . . ?
H10A C10 H10B 109.5 . . ?
C7 C10 H10C 109.5 . . ?
H10A C10 H10C 109.5 . . ?
H10B C10 H10C 109.5 . . ?
O1 C11 C12 110.1(2) . . ?
O1 C11 H11A 109.6 . . ?
C12 C11 H11A 109.6 . . ?
O1 C11 H11B 109.6 . . ?
C12 C11 H11B 109.6 . . ?
H11A C11 H11B 108.2 . . ?
O2 C12 N1 125.1(3) . . ?
O2 C12 C11 118.9(3) . . ?
N1 C12 C11 116.0(3) . . ?
O3 C13 N2 124.1(3) . . ?
O3 C13 N1 119.0(3) . . ?
N2 C13 N1 116.9(3) . . ?
C15 C14 C19 119.7(2) . . ?
C15 C14 S2 116.0(2) . . ?
C19 C14 S2 124.0(2) . . ?
C14 C15 C16 122.3(3) . . ?
C14 C15 H15 118.9 . . ?
C16 C15 H15 118.9 . . ?
C17 C16 C15 117.3(2) . . ?
C17 C16 C20 122.2(2) . . ?
C15 C16 C20 120.5(2) . . ?
C16 C17 C18 121.8(3) . . ?
C16 C17 H17 119.1 . . ?
C18 C17 H17 119.1 . . ?
C17 C18 C19 120.0(2) . . ?
C17 C18 S3 117.0(2) . . ?
C19 C18 S3 122.4(2) . . ?
O4 C19 C18 120.2(2) . . ?
O4 C19 C14 121.1(2) . . ?
C18 C19 C14 118.6(2) . . ?
C22 C20 C23 108.7(3) . . ?
C22 C20 C21 109.6(3) . . ?
C23 C20 C21 109.0(3) . . ?
C22 C20 C16 111.8(2) . . ?
C23 C20 C16 110.4(2) . . ?
C21 C20 C16 107.4(2) . . ?
C20 C21 H21A 109.5 . . ?
C20 C21 H21B 109.5 . . ?
H21A C21 H21B 109.5 . . ?
C20 C21 H21C 109.5 . . ?
H21A C21 H21C 109.5 . . ?
H21B C21 H21C 109.5 . . ?
C20 C22 H22A 109.5 . . ?
C20 C22 H22B 109.5 . . ?
H22A C22 H22B 109.5 . . ?
C20 C22 H22C 109.5 . . ?
H22A C22 H22C 109.5 . . ?
H22B C22 H22C 109.5 . . ?
C20 C23 H23A 109.5 . . ?
C20 C23 H23B 109.5 . . ?
H23A C23 H23B 109.5 . . ?
C20 C23 H23C 109.5 . . ?
H23A C23 H23C 109.5 . . ?
H23B C23 H23C 109.5 . . ?
O4 C24 C25 108.7(2) . . ?
O4 C24 H24A 109.9 . . ?
C25 C24 H24A 109.9 . . ?
O4 C24 H24B 109.9 . . ?
C25 C24 H24B 109.9 . . ?
H24A C24 H24B 108.3 . . ?
O5 C25 N3 123.8(3) . . ?
O5 C25 C24 122.3(3) . . ?
N3 C25 C24 113.8(2) . . ?
O6 C26 N4 125.1(3) . . ?
O6 C26 N3 118.2(3) . . ?
N4 C26 N3 116.7(3) . . ?
C32 C27 C28 119.9(3) . . ?
C32 C27 S3 115.7(2) . . ?
C28 C27 S3 123.9(2) . . ?
O7 C28 C29 119.9(2) . . ?
O7 C28 C27 122.0(2) . . ?
C29 C28 C27 118.1(2) . . ?
C30 C29 C28 120.8(2) . . ?
C30 C29 S4 117.0(2) . . ?
C28 C29 S4 121.8(2) . . ?
C29 C30 C31 121.8(3) . . ?
C29 C30 H30 119.1 . . ?
C31 C30 H30 119.1 . . ?
C30 C31 C32 116.8(2) . . ?
C30 C31 C33 121.9(2) . . ?
C32 C31 C33 121.3(2) . . ?
C27 C32 C31 122.4(3) . . ?
C27 C32 H32 118.8 . . ?
C31 C32 H32 118.8 . . ?
C36 C33 C34 110.3(4) . . ?
C36 C33 C35 104.9(4) . . ?
C34 C33 C35 109.2(4) . . ?
C36 C33 C31 112.7(3) . . ?
C34 C33 C31 109.7(2) . . ?
C35 C33 C31 109.9(3) . . ?
C33 C34 H34A 109.5 . . ?
C33 C34 H34B 109.5 . . ?
H34A C34 H34B 109.5 . . ?
C33 C34 H34C 109.5 . . ?
H34A C34 H34C 109.5 . . ?
H34B C34 H34C 109.5 . . ?
C33 C35 H35A 109.5 . . ?
C33 C35 H35B 109.5 . . ?
H35A C35 H35B 109.5 . . ?
C33 C35 H35C 109.5 . . ?
H35A C35 H35C 109.5 . . ?
H35B C35 H35C 109.5 . . ?
C33 C36 H36A 109.5 . . ?
C33 C36 H36B 109.5 . . ?
H36A C36 H36B 109.5 . . ?
C33 C36 H36C 109.5 . . ?
H36A C36 H36C 109.5 . . ?
H36B C36 H36C 109.5 . . ?
O7 C37 C38 110.9(2) . . ?
O7 C37 H37A 109.5 . . ?
C38 C37 H37A 109.5 . . ?
O7 C37 H37B 109.5 . . ?
C38 C37 H37B 109.5 . . ?
H37A C37 H37B 108.0 . . ?
O8 C38 N5 124.8(3) . . ?
O8 C38 C37 120.1(3) . . ?
N5 C38 C37 115.1(3) . . ?
O9 C39 N6 126.3(4) . . ?
O9 C39 N5 118.0(5) . . ?
N6 C39 N5 115.7(4) . . ?
C45 C40 C41 119.8(3) . . ?
C45 C40 S4 124.6(2) . . ?
C41 C40 S4 114.8(2) . . ?
C42 C41 C40 122.0(3) . . ?
C42 C41 H41 119.0 . . ?
C40 C41 H41 119.0 . . ?
C41 C42 C43 117.4(3) . . ?
C41 C42 C46 121.9(3) . . ?
C43 C42 C46 120.6(3) . . ?
C44 C43 C42 121.0(3) . . ?
C44 C43 H43 119.5 . . ?
C42 C43 H43 119.5 . . ?
C45 C44 C43 120.9(3) . . ?
C45 C44 S1 122.6(2) . . ?
C43 C44 S1 116.0(2) . . ?
C44 C45 O10 119.6(3) . . ?
C44 C45 C40 118.8(2) . . ?
O10 C45 C40 121.6(2) . . ?
C47 C46 C49 110.9(3) . . ?
C47 C46 C48 107.7(4) . . ?
C49 C46 C48 106.0(3) . . ?
C47 C46 C42 107.9(3) . . ?
C49 C46 C42 112.2(3) . . ?
C48 C46 C42 112.1(3) . . ?
C46 C47 H47A 109.5 . . ?
C46 C47 H47B 109.5 . . ?
H47A C47 H47B 109.5 . . ?
C46 C47 H47C 109.5 . . ?
H47A C47 H47C 109.5 . . ?
H47B C47 H47C 109.5 . . ?
C46 C48 H48A 109.5 . . ?
C46 C48 H48B 109.5 . . ?
H48A C48 H48B 109.5 . . ?
C46 C48 H48C 109.5 . . ?
H48A C48 H48C 109.5 . . ?
H48B C48 H48C 109.5 . . ?
C46 C49 H49A 109.5 . . ?
C46 C49 H49B 109.5 . . ?
H49A C49 H49B 109.5 . . ?
C46 C49 H49C 109.5 . . ?
H49A C49 H49C 109.5 . . ?
H49B C49 H49C 109.5 . . ?
O10 C50 C51 111.5(2) . . ?
O10 C50 H50A 109.3 . . ?
C51 C50 H50A 109.3 . . ?
O10 C50 H50B 109.3 . . ?
C51 C50 H50B 109.3 . . ?
H50A C50 H50B 108.0 . . ?
O11 C51 N7 124.1(3) . . ?
O11 C51 C50 118.6(3) . . ?
N7 C51 C50 117.3(2) . . ?
O12 C52 N8 124.7(3) . . ?
O12 C52 N7 118.8(2) . . ?
N8 C52 N7 116.5(3) . . ?
C12 N1 C13 127.7(3) . . ?
C12 N1 H1A 116(2) . . ?
C13 N1 H1A 116(2) . . ?
C13 N2 H2A 123(2) . . ?
C13 N2 H2B 113(2) . . ?
H2A N2 H2B 123(3) . . ?
C25 N3 C26 129.5(3) . . ?
C25 N3 H3A 110(2) . . ?
C26 N3 H3A 117(2) . . ?
C26 N4 H4A 116(2) . . ?
C26 N4 H4B 116(2) . . ?
H4A N4 H4B 126(3) . . ?
C38 N5 C39 127.9(3) . . ?
C38 N5 H5A 111(2) . . ?
C39 N5 H5A 120(2) . . ?
C39 N6 H6A 122(3) . . ?
C39 N6 H6B 119(4) . . ?
H6A N6 H6B 118(5) . . ?
C51 N7 C52 127.1(2) . . ?
C51 N7 H7A 120(2) . . ?
C52 N7 H7A 113(2) . . ?
C52 N8 H8D 119(2) . . ?
C52 N8 H8E 117(2) . . ?
H8D N8 H8E 122(3) . . ?
C1 O1 C11 113.9(2) . . ?
C19 O4 C24 112.4(2) . . ?
C28 O7 C37 113.9(2) . . ?
C45 O10 C50 112.7(2) . . ?
C6 S1 C44 108.48(13) . . ?
C2 S2 C14 106.59(13) . . ?
C18 S3 C27 107.08(12) . . ?
C40 S4 C29 107.97(13) . . ?
H3B O13 H3C 121.6 . . ?

loop_
_geom_bond_atom_site_label_1
_geom_bond_atom_site_label_2
_geom_bond_distance
_geom_bond_site_symmetry_2
_geom_bond_publ_flag
C1 O1 1.378(3) . ?
C1 C6 1.393(4) . ?
C1 C2 1.399(4) . ?
C2 C3 1.394(4) . ?
C2 S2 1.770(3) . ?
C3 C4 1.398(4) . ?
C3 H3 0.9300 . ?
C4 C5 1.385(4) . ?
C4 C7 1.528(4) . ?
C5 C6 1.395(4) . ?
C5 H5 0.9300 . ?
C6 S1 1.780(3) . ?
C7 C9 1.528(4) . ?
C7 C8 1.529(4) . ?
C7 C10 1.531(4) . ?
C8 H8A 0.9600 . ?
C8 H8B 0.9600 . ?
C8 H8C 0.9600 . ?
C9 H9A 0.9600 . ?
C9 H9B 0.9600 . ?
C9 H9C 0.9600 . ?
C10 H10A 0.9600 . ?
C10 H10B 0.9600 . ?
C10 H10C 0.9600 . ?
C11 O1 1.426(3) . ?
C11 C12 1.509(4) . ?
C11 H11A 0.9700 . ?
C11 H11B 0.9700 . ?
C12 O2 1.217(4) . ?
C12 N1 1.364(4) . ?
C13 O3 1.230(4) . ?
C13 N2 1.319(4) . ?
C13 N1 1.394(4) . ?
C14 C15 1.384(4) . ?
C14 C19 1.398(4) . ?
C14 S2 1.775(3) . ?
C15 C16 1.387(4) . ?
C15 H15 0.9300 . ?
C16 C17 1.384(4) . ?
C16 C20 1.540(4) . ?
C17 C18 1.390(4) . ?
C17 H17 0.9300 . ?
C18 C19 1.395(4) . ?
C18 S3 1.782(3) . ?
C19 O4 1.387(3) . ?
C20 C22 1.517(4) . ?
C20 C23 1.534(4) . ?
C20 C21 1.536(4) . ?
C21 H21A 0.9600 . ?
C21 H21B 0.9600 . ?
C21 H21C 0.9600 . ?
C22 H22A 0.9600 . ?
C22 H22B 0.9600 . ?
C22 H22C 0.9600 . ?
C23 H23A 0.9600 . ?
C23 H23B 0.9600 . ?
C23 H23C 0.9600 . ?
C24 O4 1.450(3) . ?
C24 C25 1.513(4) . ?
C24 H24A 0.9700 . ?
C24 H24B 0.9700 . ?
C25 O5 1.217(3) . ?
C25 N3 1.365(4) . ?
C26 O6 1.224(3) . ?
C26 N4 1.326(4) . ?
C26 N3 1.402(4) . ?
C27 C32 1.390(4) . ?
C27 C28 1.397(4) . ?
C27 S3 1.783(3) . ?
C28 O7 1.381(3) . ?
C28 C29 1.394(4) . ?
C29 C30 1.387(4) . ?
C29 S4 1.780(3) . ?
C30 C31 1.388(4) . ?
C30 H30 0.9300 . ?
C31 C32 1.392(4) . ?
C31 C33 1.533(4) . ?
C32 H32 0.9300 . ?
C33 C36 1.490(5) . ?
C33 C34 1.491(5) . ?
C33 C35 1.516(5) . ?
C34 H34A 0.9600 . ?
C34 H34B 0.9600 . ?
C34 H34C 0.9600 . ?
C35 H35A 0.9600 . ?
C35 H35B 0.9600 . ?
C35 H35C 0.9600 . ?
C36 H36A 0.9600 . ?
C36 H36B 0.9600 . ?
C36 H36C 0.9600 . ?
C37 O7 1.442(3) . ?
C37 C38 1.515(4) . ?
C37 H37A 0.9700 . ?
C37 H37B 0.9700 . ?
C38 O8 1.216(4) . ?
C38 N5 1.357(4) . ?
C39 O9 1.216(5) . ?
C39 N6 1.317(6) . ?
C39 N5 1.420(5) . ?
C40 C45 1.393(4) . ?
C40 C41 1.395(4) . ?
C40 S4 1.772(3) . ?
C41 C42 1.385(4) . ?
C41 H41 0.9300 . ?
C42 C43 1.397(4) . ?
C42 C46 1.539(4) . ?
C43 C44 1.392(4) . ?
C43 H43 0.9300 . ?
C44 C45 1.382(4) . ?
C44 S1 1.787(3) . ?
C45 O10 1.388(3) . ?
C46 C47 1.513(5) . ?
C46 C49 1.514(5) . ?
C46 C48 1.536(5) . ?
C47 H47A 0.9600 . ?
C47 H47B 0.9600 . ?
C47 H47C 0.9600 . ?
C48 H48A 0.9600 . ?
C48 H48B 0.9600 . ?
C48 H48C 0.9600 . ?
C49 H49A 0.9600 . ?
C49 H49B 0.9600 . ?
C49 H49C 0.9600 . ?
C50 O10 1.433(3) . ?
C50 C51 1.499(4) . ?
C50 H50A 0.9700 . ?
C50 H50B 0.9700 . ?
C51 O11 1.213(3) . ?
C51 N7 1.357(4) . ?
C52 O12 1.223(3) . ?
C52 N8 1.316(4) . ?
C52 N7 1.409(4) . ?
N1 H1A 0.853(17) . ?
N2 H2A 0.873(18) . ?
N2 H2B 0.864(18) . ?
N3 H3A 0.844(17) . ?
N4 H4A 0.853(18) . ?
N4 H4B 0.854(18) . ?
N5 H5A 0.862(18) . ?
N6 H6A 0.88(4) . ?
N6 H6B 0.88(4) . ?
N7 H7A 0.869(17) . ?
N8 H8D 0.876(17) . ?
N8 H8E 0.852(18) . ?
O13 H3B 0.9657 . ?
O13 H3C 0.8193 . ?

loop_
_geom_hbond_atom_site_label_D
_geom_hbond_atom_site_label_H
_geom_hbond_atom_site_label_A
_geom_hbond_distance_DH
_geom_hbond_distance_HA
_geom_hbond_distance_DA
_geom_hbond_angle_DHA
_geom_hbond_site_symmetry_A
N2 H2A O6 0.873(18) 2.38(3) 2.974(3) 125(3) 2
N2 H2B O12 0.864(18) 2.14(2) 2.978(3) 163(3) 2
N4 H4B O6 0.854(18) 2.094(19) 2.942(3) 172(3) 3
N6 H6A O5 0.88(4) 2.14(3) 2.976(4) 158(4) 4_566
N8 H8D O3 0.876(17) 2.155(19) 3.012(3) 166(3) 2_545
N1 H1A O1 0.853(17) 2.16(3) 2.607(3) 113(3) .
N2 H2A O2 0.873(18) 2.08(3) 2.691(4) 126(3) .
N3 H3A O12 0.844(17) 2.043(19) 2.862(3) 163(3) .
N5 H5A O3 0.862(18) 2.14(2) 2.951(4) 158(3) .
N6 H6B O8 0.88(4) 1.99(4) 2.675(5) 134(5) .
N7 H7A O10 0.869(17) 2.27(3) 2.654(3) 107(2) .
N8 H8E O11 0.852(18) 1.99(3) 2.663(4) 136(3) .
C11 H11B S1 0.97 2.83 3.439(3) 121.8 .
C24 H24A O12 0.97 2.44 3.082(4) 123.3 .
C24 H24B S2 0.97 2.77 3.358(3) 119.8 .
C32 H32 O6 0.93 2.57 3.479(3) 165.3 .
C37 H37A S3 0.97 2.76 3.362(3) 121.0 .
C37 H37B O3 0.97 2.43 3.130(4) 129.1 .

loop_
_geom_torsion_atom_site_label_1
_geom_torsion_atom_site_label_2
_geom_torsion_atom_site_label_3
_geom_torsion_atom_site_label_4
_geom_torsion
_geom_torsion_site_symmetry_1
_geom_torsion_site_symmetry_2
_geom_torsion_site_symmetry_3
_geom_torsion_site_symmetry_4
_geom_torsion_publ_flag
O1 C1 C2 C3 -179.4(2) . . . . ?
C6 C1 C2 C3 -0.9(4) . . . . ?
O1 C1 C2 S2 10.1(4) . . . . ?
C6 C1 C2 S2 -171.5(2) . . . . ?
C1 C2 C3 C4 1.8(4) . . . . ?
S2 C2 C3 C4 172.6(2) . . . . ?
C2 C3 C4 C5 -0.6(4) . . . . ?
C2 C3 C4 C7 -178.9(3) . . . . ?
C3 C4 C5 C6 -1.4(4) . . . . ?
C7 C4 C5 C6 176.8(3) . . . . ?
O1 C1 C6 C5 177.4(2) . . . . ?
C2 C1 C6 C5 -1.0(4) . . . . ?
O1 C1 C6 S1 -11.1(4) . . . . ?
C2 C1 C6 S1 170.5(2) . . . . ?
C4 C5 C6 C1 2.2(4) . . . . ?
C4 C5 C6 S1 -170.0(2) . . . . ?
C5 C4 C7 C9 -103.8(3) . . . . ?
C3 C4 C7 C9 74.3(3) . . . . ?
C5 C4 C7 C8 134.6(3) . . . . ?
C3 C4 C7 C8 -47.2(4) . . . . ?
C5 C4 C7 C10 14.9(4) . . . . ?
C3 C4 C7 C10 -166.9(3) . . . . ?
O1 C11 C12 O2 172.6(3) . . . . ?
O1 C11 C12 N1 -9.5(4) . . . . ?
C19 C14 C15 C16 -0.7(4) . . . . ?
S2 C14 C15 C16 173.0(2) . . . . ?
C14 C15 C16 C17 4.4(4) . . . . ?
C14 C15 C16 C20 -175.7(3) . . . . ?
C15 C16 C17 C18 -3.0(4) . . . . ?
C20 C16 C17 C18 177.1(3) . . . . ?
C16 C17 C18 C19 -2.0(4) . . . . ?
C16 C17 C18 S3 -173.7(2) . . . . ?
C17 C18 C19 O4 -175.3(2) . . . . ?
S3 C18 C19 O4 -4.0(4) . . . . ?
C17 C18 C19 C14 5.7(4) . . . . ?
S3 C18 C19 C14 176.9(2) . . . . ?
C15 C14 C19 O4 176.6(2) . . . . ?
S2 C14 C19 O4 3.4(4) . . . . ?
C15 C14 C19 C18 -4.3(4) . . . . ?
S2 C14 C19 C18 -177.5(2) . . . . ?
C17 C16 C20 C22 20.3(4) . . . . ?
C15 C16 C20 C22 -159.7(3) . . . . ?
C17 C16 C20 C23 141.3(3) . . . . ?
C15 C16 C20 C23 -38.6(4) . . . . ?
C17 C16 C20 C21 -99.9(3) . . . . ?
C15 C16 C20 C21 80.1(3) . . . . ?
O4 C24 C25 O5 101.1(3) . . . . ?
O4 C24 C25 N3 -76.7(3) . . . . ?
C32 C27 C28 O7 -178.1(2) . . . . ?
S3 C27 C28 O7 -6.7(4) . . . . ?
C32 C27 C28 C29 3.7(4) . . . . ?
S3 C27 C28 C29 175.1(2) . . . . ?
O7 C28 C29 C30 177.5(2) . . . . ?
C27 C28 C29 C30 -4.2(4) . . . . ?
O7 C28 C29 S4 5.2(4) . . . . ?
C27 C28 C29 S4 -176.5(2) . . . . ?
C28 C29 C30 C31 0.6(4) . . . . ?
S4 C29 C30 C31 173.2(2) . . . . ?
C29 C30 C31 C32 3.5(4) . . . . ?
C29 C30 C31 C33 -177.9(3) . . . . ?
C28 C27 C32 C31 0.5(4) . . . . ?
S3 C27 C32 C31 -171.6(2) . . . . ?
C30 C31 C32 C27 -4.0(4) . . . . ?
C33 C31 C32 C27 177.3(2) . . . . ?
C30 C31 C33 C36 20.8(5) . . . . ?
C32 C31 C33 C36 -160.6(4) . . . . ?
C30 C31 C33 C34 -102.5(4) . . . . ?
C32 C31 C33 C34 76.2(4) . . . . ?
C30 C31 C33 C35 137.4(4) . . . . ?
C32 C31 C33 C35 -43.9(4) . . . . ?
O7 C37 C38 O8 -99.2(3) . . . . ?
O7 C37 C38 N5 79.9(3) . . . . ?
C45 C40 C41 C42 -2.1(4) . . . . ?
S4 C40 C41 C42 168.2(2) . . . . ?
C40 C41 C42 C43 3.3(4) . . . . ?
C40 C41 C42 C46 -173.5(3) . . . . ?
C41 C42 C43 C44 -2.4(4) . . . . ?
C46 C42 C43 C44 174.5(3) . . . . ?
C42 C43 C44 C45 0.2(5) . . . . ?
C42 C43 C44 S1 -171.7(2) . . . . ?
C43 C44 C45 O10 -178.7(3) . . . . ?
S1 C44 C45 O10 -7.3(4) . . . . ?
C43 C44 C45 C40 1.0(4) . . . . ?
S1 C44 C45 C40 172.4(2) . . . . ?
C41 C40 C45 C44 -0.1(4) . . . . ?
S4 C40 C45 C44 -169.4(2) . . . . ?
C41 C40 C45 O10 179.6(3) . . . . ?
S4 C40 C45 O10 10.3(4) . . . . ?
C41 C42 C46 C47 92.5(4) . . . . ?
C43 C42 C46 C47 -84.3(4) . . . . ?
C41 C42 C46 C49 -145.1(3) . . . . ?
C43 C42 C46 C49 38.2(4) . . . . ?
C41 C42 C46 C48 -25.9(4) . . . . ?
C43 C42 C46 C48 157.3(3) . . . . ?
O10 C50 C51 O11 172.8(3) . . . . ?
O10 C50 C51 N7 -7.6(4) . . . . ?
O2 C12 N1 C13 -1.6(5) . . . . ?
C11 C12 N1 C13 -179.4(3) . . . . ?
O3 C13 N1 C12 172.8(3) . . . . ?
N2 C13 N1 C12 -5.6(5) . . . . ?
O5 C25 N3 C26 -13.0(5) . . . . ?
C24 C25 N3 C26 164.7(3) . . . . ?
O6 C26 N3 C25 -172.8(3) . . . . ?
N4 C26 N3 C25 6.7(5) . . . . ?
O8 C38 N5 C39 -0.1(6) . . . . ?
C37 C38 N5 C39 -179.2(3) . . . . ?
O9 C39 N5 C38 -179.3(3) . . . . ?
N6 C39 N5 C38 0.3(5) . . . . ?
O11 C51 N7 C52 0.6(5) . . . . ?
C50 C51 N7 C52 -178.9(3) . . . . ?
O12 C52 N7 C51 170.5(3) . . . . ?
N8 C52 N7 C51 -11.4(4) . . . . ?
C6 C1 O1 C11 83.2(3) . . . . ?
C2 C1 O1 C11 -98.4(3) . . . . ?
C12 C11 O1 C1 -177.4(3) . . . . ?
C18 C19 O4 C24 105.1(3) . . . . ?
C14 C19 O4 C24 -75.8(3) . . . . ?
C25 C24 O4 C19 -79.0(3) . . . . ?
C29 C28 O7 C37 -106.2(3) . . . . ?
C27 C28 O7 C37 75.6(3) . . . . ?
C38 C37 O7 C28 81.0(3) . . . . ?
C44 C45 O10 C50 86.4(3) . . . . ?
C40 C45 O10 C50 -93.4(3) . . . . ?
C51 C50 O10 C45 -167.0(2) . . . . ?
C1 C6 S1 C44 42.2(3) . . . . ?
C5 C6 S1 C44 -146.0(2) . . . . ?
C45 C44 S1 C6 54.2(3) . . . . ?
C43 C44 S1 C6 -134.0(2) . . . . ?
C3 C2 S2 C14 126.8(2) . . . . ?
C1 C2 S2 C14 -62.5(3) . . . . ?
C15 C14 S2 C2 144.4(2) . . . . ?
C19 C14 S2 C2 -42.2(3) . . . . ?
C17 C18 S3 C27 -122.6(2) . . . . ?
C19 C18 S3 C27 66.0(3) . . . . ?
C32 C27 S3 C18 -144.4(2) . . . . ?
C28 C27 S3 C18 43.9(3) . . . . ?
C45 C40 S4 C29 -36.4(3) . . . . ?
C41 C40 S4 C29 153.9(2) . . . . ?
C30 C29 S4 C40 123.1(2) . . . . ?
C28 C29 S4 C40 -64.3(3) . . . . ?

loop_
_platon_squeeze_void_nr
_platon_squeeze_void_average_x
_platon_squeeze_void_average_y
_platon_squeeze_void_average_z
_platon_squeeze_void_volume
_platon_squeeze_void_count_electrons
_platon_squeeze_void_content
1 -0.192 0.839 0.272 151 37 ' '
2 0.192 0.161 0.728 151 38 ' '
3 0.049 0.383 0.161 8 1 ' '
4 0.308 0.661 0.772 151 37 ' '
5 0.451 0.883 0.339 8 1 ' '
6 0.692 0.339 0.228 151 38 ' '
7 0.549 0.117 0.661 8 1 ' '
8 0.951 0.617 0.839 8 1 ' '
